data_2204725
loop_
_publ_author_name
'Nielsen, Anne.'
'Bond, Andrew D.'
'McKenzie, Christine J.'

_publ_section_title
;\m-Oxo-bis(\m-2-furancarboxylato)bis{[<i>N</i>-methyl-<i>N</i>,<i>N</i>-bis(2-pyridylmethyl)amine]iron(III)}
 bis(perchlorate) methanol solvate
;
_journal_issue 12
_journal_name_full 'Acta Crystallographica Section E'
_journal_page_first m1959
_journal_page_last m1960
_journal_paper_doi 10.1107/S1600536804030375
_journal_volume 60
_journal_year 2004
_chemical_formula_iupac '[C36 H36 Fe2 N6 O7 2] (Cl O4)2 , C H4 O'
_chemical_formula_moiety 'C36 H36 Fe2 N6 O7 2+, 2(Cl O4 -), C H4 O'
_chemical_formula_sum 'C37 H40 Cl2 Fe2 N6 O16'
_chemical_formula_weight 1007.35
_chemical_name_systematic
;
 \m-oxo-bis(\m-2-furancarboxylato)bis(N-methyl-N,N-bis(2-pyridylmethyl)amine)
 diiron(III) bis(perchlorate) methanol solvate
;
_space_group_IT_number 15
_symmetry_cell_setting monoclinic
_symmetry_space_group_name_Hall '-C 2yc'
_symmetry_space_group_name_H-M 'C 1 2/c 1'
_atom_sites_solution_hydrogens geom
_atom_sites_solution_primary direct
_atom_sites_solution_secondary difmap
_cell_angle_alpha 90.00
_cell_angle_beta 111.2770(10)
_cell_angle_gamma 90.00
_cell_formula_units_Z 4
_cell_length_a 16.1111(6)
_cell_length_b 13.7316(5)
_cell_length_c 20.1356(10)
_cell_measurement_reflns_used 5148
_cell_measurement_temperature 180(2)
_cell_measurement_theta_max 25.10
_cell_measurement_theta_min 2.51
_cell_volume 4151.0(3)
_computing_cell_refinement 'SAINT (Bruker, 2003)'
_computing_data_collection 'APEX2 (Bruker-Nonius, 2004)'
_computing_data_reduction SAINT
_computing_molecular_graphics SHELXTL
_computing_publication_material SHELXTL
_computing_structure_refinement SHELXTL
_computing_structure_solution 'SHELXTL (Sheldrick, 2000)'
_diffrn_ambient_temperature 180(2)
_diffrn_measured_fraction_theta_full 0.998
_diffrn_measured_fraction_theta_max 0.998
_diffrn_measurement_device_type 'Bruker-Nonius X8APEX-II CCD diffractometer'
_diffrn_measurement_method 'thin-slice \w and \f scans'
_diffrn_radiation_monochromator graphite
_diffrn_radiation_source 'fine-focus sealed tube'
_diffrn_radiation_type MoK\a
_diffrn_radiation_wavelength 0.71073
_diffrn_reflns_av_R_equivalents 0.0449
_diffrn_reflns_av_sigmaI/netI 0.0403
_diffrn_reflns_limit_h_max 21
_diffrn_reflns_limit_h_min -21
_diffrn_reflns_limit_k_max 18
_diffrn_reflns_limit_k_min -18
_diffrn_reflns_limit_l_max 26
_diffrn_reflns_limit_l_min -26
_diffrn_reflns_number 24686
_diffrn_reflns_theta_full 28.28
_diffrn_reflns_theta_max 28.28
_diffrn_reflns_theta_min 3.68
_diffrn_standards_number 0
_exptl_absorpt_coefficient_mu 0.908
_exptl_absorpt_correction_T_max 0.965
_exptl_absorpt_correction_T_min 0.851
_exptl_absorpt_correction_type multi-scan
_exptl_absorpt_process_details
;
(SADABS; Sheldrick, 2003)
;
_exptl_crystal_colour green
_exptl_crystal_density_diffrn 1.612
_exptl_crystal_density_method 'not measured'
_exptl_crystal_description block
_exptl_crystal_F_000 2072
_exptl_crystal_size_max 0.16
_exptl_crystal_size_mid 0.06
_exptl_crystal_size_min 0.04
_refine_diff_density_max 1.322
_refine_diff_density_min -0.698
_refine_ls_extinction_method none
_refine_ls_goodness_of_fit_ref 1.013
_refine_ls_hydrogen_treatment constr
_refine_ls_matrix_type full
_refine_ls_number_parameters 291
_refine_ls_number_reflns 5149
_refine_ls_number_restraints 0
_refine_ls_restrained_S_all 1.013
_refine_ls_R_factor_all 0.0700
_refine_ls_R_factor_gt 0.0434
_refine_ls_shift/su_max 0.001
_refine_ls_shift/su_mean 0.000
_refine_ls_structure_factor_coef Fsqd
_refine_ls_weighting_details 'calc w=1/[\s^2^(Fo^2^)+(0.0611P)^2^+6.5832P] where P = (Fo^2^+2Fc^2^)/3'
_refine_ls_weighting_scheme calc
_refine_ls_wR_factor_gt 0.1072
_refine_ls_wR_factor_ref 0.1200
_reflns_number_gt 3740
_reflns_number_total 5149
_reflns_threshold_expression I>2\s(I)
_cod_data_source_file kp6012.cif
_cod_data_source_block I
_cod_original_sg_symbol_H-M 'C 2/c'
_cod_database_code 2204725
_cod_database_fobs_code 2204725

loop_
_symmetry_equiv_pos_as_xyz
'x, y, z'
'-x, y, -z+1/2'
'x+1/2, y+1/2, z'
'-x+1/2, y+1/2, -z+1/2'
'-x, -y, -z'
'x, -y, z-1/2'
'-x+1/2, -y+1/2, -z'
'x+1/2, -y+1/2, z-1/2'

loop_
_atom_site_label
_atom_site_fract_x
_atom_site_fract_y
_atom_site_fract_z
_atom_site_U_iso_or_equiv
_atom_site_adp_type
_atom_site_calc_flag
_atom_site_refinement_flags
_atom_site_occupancy
_atom_site_type_symbol
Fe1 0.40818(2) 0.58214(3) 0.759402(18) 0.02169(11) Uani d . 1 Fe
O1 0.5000 0.51660(17) 0.7500 0.0235(5) Uani d S 1 O
O2 0.38474(12) 0.67463(13) 0.67608(10) 0.0290(4) Uani d . 1 O
O3 0.52275(12) 0.68904(13) 0.67340(10) 0.0293(4) Uani d . 1 O
O4 0.46073(13) 0.80725(15) 0.55882(10) 0.0355(5) Uani d . 1 O
N1 0.40067(14) 0.50971(16) 0.85215(12) 0.0272(5) Uani d . 1 N
N2 0.28760(13) 0.64598(16) 0.77564(11) 0.0248(4) Uani d . 1 N
N3 0.30297(14) 0.49689(15) 0.69020(11) 0.0242(4) Uani d . 1 N
C1 0.43939(19) 0.4238(2) 0.87779(16) 0.0344(6) Uani d . 1 C
H1A 0.4693 0.3891 0.8522 0.041 Uiso calc R 1 H
C2 0.4368(2) 0.3846(3) 0.94021(18) 0.0453(8) Uani d . 1 C
H2A 0.4651 0.3243 0.9578 0.054 Uiso calc R 1 H
C3 0.3926(2) 0.4346(3) 0.97628(18) 0.0486(9) Uani d . 1 C
H3A 0.3907 0.4092 1.0196 0.058 Uiso calc R 1 H
C4 0.3507(2) 0.5221(3) 0.94964(16) 0.0414(7) Uani d . 1 C
H4A 0.3189 0.5566 0.9737 0.050 Uiso calc R 1 H
C5 0.35626(18) 0.5578(2) 0.88720(14) 0.0298(6) Uani d . 1 C
C6 0.31374(18) 0.6522(2) 0.85433(14) 0.0296(6) Uani d . 1 C
H6A 0.2605 0.6649 0.8666 0.036 Uiso calc R 1 H
H6B 0.3562 0.7065 0.8731 0.036 Uiso calc R 1 H
C7 0.21118(17) 0.5779(2) 0.74620(14) 0.0298(6) Uani d . 1 C
H7A 0.1553 0.6159 0.7269 0.036 Uiso calc R 1 H
H7B 0.2074 0.5362 0.7851 0.036 Uiso calc R 1 H
C8 0.21978(16) 0.51450(18) 0.68820(13) 0.0240(5) Uani d . 1 C
C9 0.14638(17) 0.4710(2) 0.63702(14) 0.0285(6) Uani d . 1 C
H9A 0.0879 0.4851 0.6353 0.034 Uiso calc R 1 H
C10 0.15932(18) 0.40742(19) 0.58894(14) 0.0292(6) Uani d . 1 C
H10A 0.1098 0.3769 0.5538 0.035 Uiso calc R 1 H
C11 0.24521(18) 0.3882(2) 0.59205(14) 0.0294(6) Uani d . 1 C
H11A 0.2555 0.3442 0.5594 0.035 Uiso calc R 1 H
C12 0.31515(18) 0.43404(18) 0.64339(14) 0.0269(5) Uani d . 1 C
H12A 0.3741 0.4209 0.6459 0.032 Uiso calc R 1 H
C13 0.2624(2) 0.7440(2) 0.74408(16) 0.0370(7) Uani d . 1 C
H13A 0.2153 0.7708 0.7588 0.055 Uiso calc R 1 H
H13B 0.2406 0.7392 0.6920 0.055 Uiso calc R 1 H
H13C 0.3145 0.7869 0.7606 0.055 Uiso calc R 1 H
C14 0.44101(17) 0.70867(18) 0.65164(13) 0.0237(5) Uani d . 1 C
C15 0.40502(17) 0.77684(19) 0.59218(14) 0.0269(5) Uani d . 1 C
C16 0.3246(2) 0.8170(3) 0.56111(19) 0.0484(9) Uani d . 1 C
H16A 0.2741 0.8074 0.5741 0.058 Uiso calc R 1 H
C17 0.3291(2) 0.8765(3) 0.5051(2) 0.0567(10) Uani d . 1 C
H17A 0.2825 0.9149 0.4734 0.068 Uiso calc R 1 H
C18 0.4117(2) 0.8678(2) 0.50587(17) 0.0433(8) Uani d . 1 C
H18A 0.4334 0.8998 0.4736 0.052 Uiso calc R 1 H
Cl1 0.57741(5) 0.81958(6) 0.39015(4) 0.04188(19) Uani d . 1 Cl
O1A 0.61093(18) 0.7558(2) 0.45045(13) 0.0602(7) Uani d . 1 O
O1B 0.5887(2) 0.7768(3) 0.33031(14) 0.0804(10) Uani d . 1 O
O1C 0.4888(2) 0.8386(3) 0.3761(2) 0.1177(16) Uani d . 1 O
O1D 0.6305(4) 0.9053(3) 0.4059(2) 0.1320(18) Uani d . 1 O
O1S 0.4188(5) 0.9338(5) 0.7078(4) 0.090(2) Uani d P 0.50 O
H1S 0.4055 0.9779 0.6768 0.134 Uiso d PR 0.50 H
C1S 0.5000 0.9535(6) 0.7500 0.083(2) Uani d S 1 C
H2S 0.5152 1.0210 0.7433 0.124 Uiso d PR 0.50 H
H3S 0.5413 0.9093 0.7393 0.124 Uiso d PR 0.50 H
H4S 0.5046 0.9441 0.7995 0.124 Uiso d PR 0.50 H

loop_
_atom_site_aniso_label
_atom_site_aniso_U_11
_atom_site_aniso_U_22
_atom_site_aniso_U_33
_atom_site_aniso_U_12
_atom_site_aniso_U_13
_atom_site_aniso_U_23
Fe1 0.01704(18) 0.02274(19) 0.02523(18) -0.00049(14) 0.00761(13) -0.00022(14)
O1 0.0191(12) 0.0217(12) 0.0298(13) 0.000 0.0090(10) 0.000
O2 0.0220(9) 0.0327(10) 0.0325(9) 0.0027(8) 0.0102(7) 0.0085(8)
O3 0.0216(9) 0.0314(10) 0.0349(10) 0.0037(8) 0.0104(8) 0.0083(8)
O4 0.0308(10) 0.0413(11) 0.0371(10) 0.0058(9) 0.0157(8) 0.0155(9)
N1 0.0225(11) 0.0279(11) 0.0313(11) 0.0007(9) 0.0096(9) 0.0028(9)
N2 0.0212(11) 0.0246(11) 0.0279(11) 0.0029(9) 0.0080(9) -0.0012(9)
N3 0.0188(10) 0.0249(11) 0.0291(11) -0.0001(8) 0.0087(8) 0.0011(9)
C1 0.0282(14) 0.0332(15) 0.0425(15) 0.0024(12) 0.0137(12) 0.0077(13)
C2 0.0416(18) 0.0428(17) 0.0507(19) 0.0043(15) 0.0158(15) 0.0188(15)
C3 0.0450(19) 0.063(2) 0.0416(17) 0.0035(16) 0.0204(15) 0.0209(16)
C4 0.0374(17) 0.056(2) 0.0358(15) 0.0020(15) 0.0193(13) 0.0055(14)
C5 0.0240(13) 0.0356(15) 0.0301(13) -0.0019(11) 0.0100(11) -0.0004(11)
C6 0.0260(13) 0.0340(14) 0.0305(13) 0.0025(11) 0.0122(11) -0.0044(11)
C7 0.0194(12) 0.0361(15) 0.0353(14) 0.0006(11) 0.0115(10) -0.0036(12)
C8 0.0203(12) 0.0231(12) 0.0285(12) -0.0002(10) 0.0089(10) 0.0032(10)
C9 0.0206(12) 0.0304(14) 0.0324(13) -0.0014(11) 0.0071(11) 0.0046(11)
C10 0.0263(13) 0.0300(14) 0.0266(12) -0.0062(11) 0.0039(10) 0.0027(11)
C11 0.0325(14) 0.0266(13) 0.0295(13) -0.0038(11) 0.0119(11) -0.0023(10)
C12 0.0227(12) 0.0258(13) 0.0335(13) 0.0009(10) 0.0116(10) -0.0002(10)
C13 0.0394(16) 0.0322(15) 0.0401(16) 0.0118(13) 0.0153(13) 0.0045(12)
C14 0.0231(12) 0.0234(12) 0.0243(12) -0.0004(10) 0.0083(10) -0.0026(10)
C15 0.0242(13) 0.0265(13) 0.0314(13) -0.0013(10) 0.0116(10) 0.0038(11)
C16 0.0334(16) 0.058(2) 0.058(2) 0.0119(15) 0.0206(15) 0.0318(17)
C17 0.0369(18) 0.066(2) 0.068(2) 0.0167(17) 0.0202(17) 0.044(2)
C18 0.0423(17) 0.0447(18) 0.0453(17) 0.0093(15) 0.0186(14) 0.0239(14)
Cl1 0.0450(4) 0.0401(4) 0.0437(4) 0.0000(3) 0.0199(3) -0.0051(3)
O1A 0.0614(17) 0.0665(17) 0.0484(14) 0.0106(14) 0.0148(12) 0.0052(12)
O1B 0.084(2) 0.109(3) 0.0507(16) 0.0340(19) 0.0271(15) -0.0058(16)
O1C 0.073(2) 0.178(4) 0.131(3) 0.078(3) 0.070(2) 0.087(3)
O1D 0.194(5) 0.088(3) 0.097(3) -0.072(3) 0.033(3) -0.015(2)
O1S 0.099(5) 0.068(4) 0.111(6) -0.014(4) 0.050(5) -0.012(4)
C1S 0.083(5) 0.090(5) 0.092(5) 0.000 0.052(5) 0.000

loop_
_atom_type_symbol
_atom_type_description
_atom_type_scat_dispersion_real
_atom_type_scat_dispersion_imag
_atom_type_scat_source
C C 0.0033 0.0016 'International Tables Vol C Tables 4.2.6.8 and 6.1.1.4'
H H 0.0000 0.0000 'International Tables Vol C Tables 4.2.6.8 and 6.1.1.4'
N N 0.0061 0.0033 'International Tables Vol C Tables 4.2.6.8 and 6.1.1.4'
O O 0.0106 0.0060 'International Tables Vol C Tables 4.2.6.8 and 6.1.1.4'
Cl Cl 0.1484 0.1585 'International Tables Vol C Tables 4.2.6.8 and 6.1.1.4'
Fe Fe 0.3463 0.8444 'International Tables Vol C Tables 4.2.6.8 and 6.1.1.4'

loop_
_geom_angle_atom_site_label_1
_geom_angle_atom_site_label_2
_geom_angle_atom_site_label_3
_geom_angle_site_symmetry_1
_geom_angle_site_symmetry_3
_geom_angle
O1 Fe1 O2 . . 98.03(7)
O1 Fe1 O3 . 2_656 99.14(7)
O2 Fe1 O3 . 2_656 89.49(8)
O1 Fe1 N3 . . 98.44(8)
O2 Fe1 N3 . . 86.42(8)
O3 Fe1 N3 2_656 . 162.33(8)
O1 Fe1 N1 . . 99.61(7)
O2 Fe1 N1 . . 162.34(8)
O3 Fe1 N1 2_656 . 86.89(8)
N3 Fe1 N1 . . 91.83(8)
O1 Fe1 N2 . . 172.61(9)
O2 Fe1 N2 . . 87.99(8)
O3 Fe1 N2 2_656 . 85.14(7)
N3 Fe1 N2 . . 77.56(8)
N1 Fe1 N2 . . 74.49(8)
Fe1 O1 Fe1 2_656 . 119.98(13)
C14 O2 Fe1 . . 127.42(16)
C14 O3 Fe1 . 2_656 129.64(17)
C18 O4 C15 . . 105.9(2)
C5 N1 C1 . . 119.3(2)
C5 N1 Fe1 . . 115.77(17)
C1 N1 Fe1 . . 124.89(18)
C13 N2 C7 . . 110.0(2)
C13 N2 C6 . . 109.4(2)
C7 N2 C6 . . 109.5(2)
C13 N2 Fe1 . . 114.01(16)
C7 N2 Fe1 . . 109.22(15)
C6 N2 Fe1 . . 104.51(14)
C12 N3 C8 . . 119.4(2)
C12 N3 Fe1 . . 122.11(17)
C8 N3 Fe1 . . 118.09(17)
N1 C1 C2 . . 121.8(3)
N1 C1 H1A . . 119.1
C2 C1 H1A . . 119.1
C3 C2 C1 . . 118.7(3)
C3 C2 H2A . . 120.7
C1 C2 H2A . . 120.7
C2 C3 C4 . . 120.1(3)
C2 C3 H3A . . 119.9
C4 C3 H3A . . 119.9
C5 C4 C3 . . 118.4(3)
C5 C4 H4A . . 120.8
C3 C4 H4A . . 120.8
N1 C5 C4 . . 121.6(3)
N1 C5 C6 . . 115.9(2)
C4 C5 C6 . . 122.5(3)
N2 C6 C5 . . 109.1(2)
N2 C6 H6A . . 109.9
C5 C6 H6A . . 109.9
N2 C6 H6B . . 109.9
C5 C6 H6B . . 109.9
H6A C6 H6B . . 108.3
N2 C7 C8 . . 112.2(2)
N2 C7 H7A . . 109.2
C8 C7 H7A . . 109.2
N2 C7 H7B . . 109.2
C8 C7 H7B . . 109.2
H7A C7 H7B . . 107.9
N3 C8 C9 . . 120.9(2)
N3 C8 C7 . . 116.9(2)
C9 C8 C7 . . 122.1(2)
C10 C9 C8 . . 119.3(2)
C10 C9 H9A . . 120.3
C8 C9 H9A . . 120.3
C9 C10 C11 . . 119.5(2)
C9 C10 H10A . . 120.2
C11 C10 H10A . . 120.2
C12 C11 C10 . . 118.6(3)
C12 C11 H11A . . 120.7
C10 C11 H11A . . 120.7
N3 C12 C11 . . 122.2(2)
N3 C12 H12A . . 118.9
C11 C12 H12A . . 118.9
N2 C13 H13A . . 109.5
N2 C13 H13B . . 109.5
H13A C13 H13B . . 109.5
N2 C13 H13C . . 109.5
H13A C13 H13C . . 109.5
H13B C13 H13C . . 109.5
O3 C14 O2 . . 126.3(2)
O3 C14 C15 . . 118.4(2)
O2 C14 C15 . . 115.3(2)
C16 C15 O4 . . 110.0(2)
C16 C15 C14 . . 132.5(3)
O4 C15 C14 . . 117.5(2)
C15 C16 C17 . . 106.8(3)
C15 C16 H16A . . 126.6
C17 C16 H16A . . 126.6
C18 C17 C16 . . 106.2(3)
C18 C17 H17A . . 126.9
C16 C17 H17A . . 126.9
C17 C18 O4 . . 111.0(3)
C17 C18 H18A . . 124.5
O4 C18 H18A . . 124.5
O1C Cl1 O1B . . 110.5(2)
O1C Cl1 O1D . . 112.6(3)
O1B Cl1 O1D . . 106.4(3)
O1C Cl1 O1A . . 109.46(18)
O1B Cl1 O1A . . 110.07(18)
O1D Cl1 O1A . . 107.8(2)
C1S O1S H1S . . 105.1
O1S C1S H2S . . 110.3
O1S C1S H3S . . 109.2
H2S C1S H3S . . 109.5
O1S C1S H4S . . 108.8
H2S C1S H4S . . 109.5
H3S C1S H4S . . 109.5

loop_
_geom_bond_atom_site_label_1
_geom_bond_atom_site_label_2
_geom_bond_site_symmetry_2
_geom_bond_distance
Fe1 O1 . 1.7993(12)
Fe1 O2 . 2.0274(18)
Fe1 O3 2_656 2.0325(18)
Fe1 N3 . 2.114(2)
Fe1 N1 . 2.158(2)
Fe1 N2 . 2.261(2)
O1 Fe1 2_656 1.7993(12)
O2 C14 . 1.267(3)
O3 C14 . 1.257(3)
O3 Fe1 2_656 2.0326(18)
O4 C18 . 1.357(3)
O4 C15 . 1.367(3)
N1 C5 . 1.347(3)
N1 C1 . 1.347(3)
N2 C13 . 1.481(3)
N2 C7 . 1.487(3)
N2 C6 . 1.487(3)
N3 C12 . 1.344(3)
N3 C8 . 1.348(3)
C1 C2 . 1.381(4)
C1 H1A . 0.950
C2 C3 . 1.371(5)
C2 H2A . 0.950
C3 C4 . 1.387(5)
C3 H3A . 0.950
C4 C5 . 1.383(4)
C4 H4A . 0.950
C5 C6 . 1.503(4)
C6 H6A . 0.990
C6 H6B . 0.990
C7 C8 . 1.503(4)
C7 H7A . 0.990
C7 H7B . 0.990
C8 C9 . 1.390(4)
C9 C10 . 1.375(4)
C9 H9A . 0.950
C10 C11 . 1.388(4)
C10 H10A . 0.950
C11 C12 . 1.375(4)
C11 H11A . 0.950
C12 H12A . 0.950
C13 H13A . 0.980
C13 H13B . 0.980
C13 H13C . 0.980
C14 C15 . 1.464(3)
C15 C16 . 1.337(4)
C16 C17 . 1.415(4)
C16 H16A . 0.950
C17 C18 . 1.331(5)
C17 H17A . 0.950
C18 H18A . 0.950
Cl1 O1C . 1.376(3)
Cl1 O1B . 1.410(3)
Cl1 O1D . 1.421(4)
Cl1 O1A . 1.434(3)
O1S C1S . 1.304(8)
O1S H1S . 0.840
C1S H2S . 0.980
C1S H3S . 0.980
C1S H4S . 0.980

loop_
_geom_torsion_atom_site_label_1
_geom_torsion_atom_site_label_2
_geom_torsion_atom_site_label_3
_geom_torsion_atom_site_label_4
_geom_torsion_site_symmetry_1
_geom_torsion_site_symmetry_4
_geom_torsion
O2 Fe1 O1 Fe1 . 2_656 49.52(5)
O3 Fe1 O1 Fe1 2_656 2_656 -41.25(6)
N3 Fe1 O1 Fe1 . 2_656 137.06(6)
N1 Fe1 O1 Fe1 . 2_656 -129.62(6)
O1 Fe1 O2 C14 . . -31.2(2)
O3 Fe1 O2 C14 2_656 . 67.9(2)
N3 Fe1 O2 C14 . . -129.3(2)
N1 Fe1 O2 C14 . . 146.0(3)
N2 Fe1 O2 C14 . . 153.1(2)
O1 Fe1 N1 C5 . . 161.40(18)
O2 Fe1 N1 C5 . . -15.8(4)
O3 Fe1 N1 C5 2_656 . 62.65(19)
N3 Fe1 N1 C5 . . -99.72(19)
N2 Fe1 N1 C5 . . -23.17(18)
O1 Fe1 N1 C1 . . -16.0(2)
O2 Fe1 N1 C1 . . 166.8(2)
O3 Fe1 N1 C1 2_656 . -114.8(2)
N3 Fe1 N1 C1 . . 82.9(2)
N2 Fe1 N1 C1 . . 159.4(2)
O2 Fe1 N2 C13 . . -21.43(18)
O3 Fe1 N2 C13 2_656 . 68.22(18)
N3 Fe1 N2 C13 . . -108.20(18)
N1 Fe1 N2 C13 . . 156.34(19)
O2 Fe1 N2 C7 . . 102.03(16)
O3 Fe1 N2 C7 2_656 . -168.31(17)
N3 Fe1 N2 C7 . . 15.26(16)
N1 Fe1 N2 C7 . . -80.20(17)
O2 Fe1 N2 C6 . . -140.83(16)
O3 Fe1 N2 C6 2_656 . -51.17(16)
N3 Fe1 N2 C6 . . 132.40(17)
N1 Fe1 N2 C6 . . 36.94(16)
O1 Fe1 N3 C12 . . -15.4(2)
O2 Fe1 N3 C12 . . 82.2(2)
O3 Fe1 N3 C12 2_656 . 159.2(2)
N1 Fe1 N3 C12 . . -115.4(2)
N2 Fe1 N3 C12 . . 171.0(2)
O1 Fe1 N3 C8 . . 171.91(17)
O2 Fe1 N3 C8 . . -90.50(18)
O3 Fe1 N3 C8 2_656 . -13.6(4)
N1 Fe1 N3 C8 . . 71.91(18)
N2 Fe1 N3 C8 . . -1.77(17)
C5 N1 C1 C2 . . -1.7(4)
Fe1 N1 C1 C2 . . 175.6(2)
N1 C1 C2 C3 . . 0.8(5)
C1 C2 C3 C4 . . 0.7(5)
C2 C3 C4 C5 . . -1.2(5)
C1 N1 C5 C4 . . 1.2(4)
Fe1 N1 C5 C4 . . -176.4(2)
C1 N1 C5 C6 . . -179.0(2)
Fe1 N1 C5 C6 . . 3.5(3)
C3 C4 C5 N1 . . 0.3(5)
C3 C4 C5 C6 . . -179.6(3)
C13 N2 C6 C5 . . -168.8(2)
C7 N2 C6 C5 . . 70.5(3)
Fe1 N2 C6 C5 . . -46.4(2)
N1 C5 C6 N2 . . 30.7(3)
C4 C5 C6 N2 . . -149.4(3)
C13 N2 C7 C8 . . 100.1(3)
C6 N2 C7 C8 . . -139.6(2)
Fe1 N2 C7 C8 . . -25.7(3)
C12 N3 C8 C9 . . -2.1(4)
Fe1 N3 C8 C9 . . 170.87(19)
C12 N3 C8 C7 . . 174.3(2)
Fe1 N3 C8 C7 . . -12.7(3)
N2 C7 C8 N3 . . 26.4(3)
N2 C7 C8 C9 . . -157.3(2)
N3 C8 C9 C10 . . 1.5(4)
C7 C8 C9 C10 . . -174.7(2)
C8 C9 C10 C11 . . -0.3(4)
C9 C10 C11 C12 . . -0.3(4)
C8 N3 C12 C11 . . 1.4(4)
Fe1 N3 C12 C11 . . -171.2(2)
C10 C11 C12 N3 . . -0.3(4)
Fe1 O3 C14 O2 2_656 . 12.1(4)
Fe1 O3 C14 C15 2_656 . -167.63(17)
Fe1 O2 C14 O3 . . 2.3(4)
Fe1 O2 C14 C15 . . -178.02(16)
C18 O4 C15 C16 . . 0.0(4)
C18 O4 C15 C14 . . 179.1(2)
O3 C14 C15 C16 . . -174.3(3)
O2 C14 C15 C16 . . 5.9(5)
O3 C14 C15 O4 . . 6.8(4)
O2 C14 C15 O4 . . -172.9(2)
O4 C15 C16 C17 . . -0.3(4)
C14 C15 C16 C17 . . -179.2(3)
C15 C16 C17 C18 . . 0.4(5)
C16 C17 C18 O4 . . -0.4(5)
C15 O4 C18 C17 . . 0.3(4)
